data_2211168
loop_
_publ_author_name
'Fang-Fang Jian'
'Jing Wang'
'Hai-Lian Xiao'

_publ_section_title
;
 1-[4,5-Dihydro-5-phenyl-3-(<i>p</i>-tolyl)pyrazol-1-yl]ethanone
;
_journal_coeditor_code RZ2072
_journal_issue 11
_journal_name_full 'Acta Crystallographica Section E'
_journal_page_first o4771
_journal_page_last o4772
_journal_paper_doi 10.1107/S1600536806039432
_journal_volume 62
_journal_year 2006
_chemical_formula_iupac 'C18 H18 N2 O'
_chemical_formula_moiety 'C18 H18 N2 O'
_chemical_formula_sum 'C18 H18 N2 O'
_chemical_formula_weight 278.34
_chemical_melting_point 115.5
_chemical_name_systematic
;
1-[4,5-Dihydro-5-phenyl-3-(p-tolyl)pyrazol-1-yl]ethanone
;
_space_group_IT_number 14
_symmetry_cell_setting monoclinic
_symmetry_space_group_name_Hall '-P 2ybc'
_symmetry_space_group_name_H-M 'P 1 21/c 1'
_atom_sites_solution_hydrogens geom
_atom_sites_solution_primary direct
_atom_sites_solution_secondary difmap
_audit_creation_method SHELXL-97
_cell_angle_alpha 90.00
_cell_angle_beta 108.58(3)
_cell_angle_gamma 90.00
_cell_formula_units_Z 4
_cell_length_a 14.872(3)
_cell_length_b 10.963(2)
_cell_length_c 9.852(2)
_cell_measurement_reflns_used 25
_cell_measurement_temperature 293(2)
_cell_measurement_theta_max 14
_cell_measurement_theta_min 4
_cell_volume 1522.6(6)
_computing_cell_refinement 'CAD-4 Software'
_computing_data_collection 'CAD-4 Software (Enraf--Nonius, 1989)'
_computing_data_reduction 'NRCVAX (Gabe <i>et al.</i>,  1989)'
_computing_molecular_graphics 'SHELXTL/PC (Sheldrick, 1990)'
_computing_publication_material 'WinGX (Farrugia, 1999)'
_computing_structure_refinement 'SHELXL97 (Sheldrick, 1997)'
_computing_structure_solution 'SHELXS97 (Sheldrick, 1997)'
_diffrn_ambient_temperature 293(2)
_diffrn_measured_fraction_theta_full 0.980
_diffrn_measured_fraction_theta_max 0.980
_diffrn_measurement_device_type 'Enraf--Nonius CAD-4'
_diffrn_measurement_method \w
_diffrn_radiation_monochromator graphite
_diffrn_radiation_source 'fine-focus sealed tube'
_diffrn_radiation_type MoK\a
_diffrn_radiation_wavelength 0.71073
_diffrn_reflns_av_R_equivalents 0.0503
_diffrn_reflns_av_sigmaI/netI 0.0388
_diffrn_reflns_limit_h_max 17
_diffrn_reflns_limit_h_min -17
_diffrn_reflns_limit_k_max 0
_diffrn_reflns_limit_k_min -13
_diffrn_reflns_limit_l_max 11
_diffrn_reflns_limit_l_min 0
_diffrn_reflns_number 3443
_diffrn_reflns_theta_full 26.96
_diffrn_reflns_theta_max 26.96
_diffrn_reflns_theta_min 1.44
_diffrn_standards_decay_% 0
_diffrn_standards_interval_count 200
_diffrn_standards_number 3
_exptl_absorpt_coefficient_mu 0.076
_exptl_absorpt_correction_type none
_exptl_crystal_colour colourless
_exptl_crystal_density_diffrn 1.214
_exptl_crystal_density_method 'not measured'
_exptl_crystal_description block
_exptl_crystal_F_000 592
_exptl_crystal_size_max 0.25
_exptl_crystal_size_mid 0.20
_exptl_crystal_size_min 0.18
_refine_diff_density_max 0.260
_refine_diff_density_min -0.229
_refine_ls_extinction_coef 0.010(3)
_refine_ls_extinction_expression Fc^*^=kFc[1+0.001xFc^2^\l^3^/sin(2\q)]^-1/4^
_refine_ls_extinction_method SHELXL97
_refine_ls_goodness_of_fit_ref 1.041
_refine_ls_hydrogen_treatment constr
_refine_ls_matrix_type full
_refine_ls_number_parameters 191
_refine_ls_number_reflns 3246
_refine_ls_number_restraints 0
_refine_ls_restrained_S_all 1.041
_refine_ls_R_factor_all 0.1044
_refine_ls_R_factor_gt 0.0560
_refine_ls_shift/su_max 0.000
_refine_ls_shift/su_mean 0.000
_refine_ls_structure_factor_coef Fsqd
_refine_ls_weighting_details 'calc w=1/[\s^2^(Fo^2^)+(0.0985P)^2^+0.2549P] where P=(Fo^2^+2Fc^2^)/3'
_refine_ls_weighting_scheme calc
_refine_ls_wR_factor_gt 0.1531
_refine_ls_wR_factor_ref 0.1825
_reflns_number_gt 1970
_reflns_number_total 3246
_reflns_threshold_expression I>2\s(I)
_cod_data_source_file rz2072.cif
_cod_data_source_block I
_cod_original_sg_symbol_H-M 'P 21/c'
_cod_database_code 2211168
_cod_database_fobs_code 2211168

loop_
_symmetry_equiv_pos_as_xyz
'x, y, z'
'-x, y+1/2, -z+1/2'
'-x, -y, -z'
'x, -y-1/2, z-1/2'

loop_
_atom_site_type_symbol
_atom_site_label
_atom_site_fract_x
_atom_site_fract_y
_atom_site_fract_z
_atom_site_U_iso_or_equiv
_atom_site_adp_type
_atom_site_calc_flag
_atom_site_refinement_flags
_atom_site_occupancy
O O1 0.00040(12) 0.13831(17) 0.22388(19) 0.0692(5) Uani d . 1
N N1 -0.12161(13) 0.02399(17) 0.09589(18) 0.0492(5) Uani d . 1
C C10 -0.12380(15) -0.0561(2) 0.2170(2) 0.0461(5) Uani d . 1
H H10A -0.0599 -0.0865 0.2678 0.055 Uiso calc R 1
C C1 -0.53479(18) -0.3242(3) -0.4781(3) 0.0767(8) Uani d . 1
H H1A -0.5424 -0.4083 -0.4568 0.115 Uiso calc R 1
H H1B -0.5162 -0.3189 -0.5627 0.115 Uiso calc R 1
H H1C -0.5938 -0.2819 -0.4937 0.115 Uiso calc R 1
C C2 -0.45903(15) -0.2663(2) -0.3532(2) 0.0564(6) Uani d . 1
C C3 -0.43386(18) -0.1445(2) -0.3585(3) 0.0633(7) Uani d . 1
H H3A -0.4665 -0.0975 -0.4373 0.076 Uiso calc R 1
C C4 -0.36170(17) -0.0918(2) -0.2497(2) 0.0582(6) Uani d . 1
H H4A -0.3467 -0.0102 -0.2565 0.070 Uiso calc R 1
C C5 -0.31061(14) -0.15940(19) -0.1287(2) 0.0458(5) Uani d . 1
C C6 -0.33758(15) -0.2802(2) -0.1213(2) 0.0529(6) Uani d . 1
H H6A -0.3067 -0.3267 -0.0410 0.063 Uiso calc R 1
C C7 -0.41016(16) -0.3319(2) -0.2324(3) 0.0579(6) Uani d . 1
H H7A -0.4263 -0.4131 -0.2253 0.069 Uiso calc R 1
C C9 -0.18705(15) -0.16137(19) 0.1339(2) 0.0487(5) Uani d . 1
H H9A -0.1496 -0.2328 0.1299 0.058 Uiso calc R 1
H H9B -0.2351 -0.1835 0.1769 0.058 Uiso calc R 1
N N2 -0.19188(12) -0.00538(16) -0.03323(17) 0.0479(5) Uani d . 1
C C11 -0.16524(14) 0.00708(19) 0.3219(2) 0.0447(5) Uani d . 1
C C12 -0.24116(16) 0.0866(2) 0.2731(2) 0.0581(6) Uani d . 1
H H12A -0.2645 0.1060 0.1763 0.070 Uiso calc R 1
C C13 -0.28267(19) 0.1376(3) 0.3680(3) 0.0693(7) Uani d . 1
H H13A -0.3340 0.1902 0.3343 0.083 Uiso calc R 1
C C14 -0.24740(18) 0.1098(3) 0.5141(3) 0.0670(7) Uani d . 1
H H14A -0.2748 0.1448 0.5775 0.080 Uiso calc R 1
C C15 -0.17235(17) 0.0310(2) 0.5637(2) 0.0588(6) Uani d . 1
H H15A -0.1493 0.0116 0.6606 0.071 Uiso calc R 1
C C16 -0.13059(15) -0.0199(2) 0.4684(2) 0.0487(5) Uani d . 1
H H16A -0.0792 -0.0724 0.5027 0.058 Uiso calc R 1
C C17 -0.05748(15) 0.1147(2) 0.1064(2) 0.0502(5) Uani d . 1
C C18 -0.05997(18) 0.1794(2) -0.0299(3) 0.0627(7) Uani d . 1
H H18A -0.0117 0.2412 -0.0087 0.094 Uiso calc R 1
H H18B -0.1210 0.2165 -0.0718 0.094 Uiso calc R 1
H H18C -0.0487 0.1217 -0.0960 0.094 Uiso calc R 1
C C8 -0.23131(14) -0.10577(19) -0.0138(2) 0.0445(5) Uani d . 1

loop_
_atom_site_aniso_label
_atom_site_aniso_U_11
_atom_site_aniso_U_22
_atom_site_aniso_U_33
_atom_site_aniso_U_12
_atom_site_aniso_U_13
_atom_site_aniso_U_23
O1 0.0634(10) 0.0760(12) 0.0594(11) -0.0154(9) 0.0073(9) -0.0029(9)
N1 0.0538(10) 0.0560(11) 0.0374(10) -0.0060(8) 0.0141(8) 0.0027(8)
C10 0.0480(11) 0.0515(12) 0.0384(11) 0.0023(9) 0.0134(9) 0.0061(9)
C1 0.0617(15) 0.087(2) 0.0732(18) -0.0035(14) 0.0101(13) -0.0218(15)
C2 0.0483(12) 0.0659(15) 0.0539(14) 0.0035(11) 0.0150(10) -0.0132(11)
C3 0.0702(15) 0.0668(16) 0.0449(13) 0.0108(12) 0.0070(11) 0.0018(11)
C4 0.0721(15) 0.0491(13) 0.0484(13) 0.0002(11) 0.0123(12) 0.0000(10)
C5 0.0479(12) 0.0517(12) 0.0405(11) 0.0025(9) 0.0179(9) 0.0001(9)
C6 0.0509(12) 0.0544(13) 0.0535(13) 0.0032(10) 0.0167(10) 0.0049(11)
C7 0.0544(13) 0.0525(13) 0.0678(16) -0.0052(11) 0.0209(12) -0.0048(11)
C9 0.0585(13) 0.0481(12) 0.0410(11) 0.0010(10) 0.0179(10) 0.0015(9)
N2 0.0519(10) 0.0558(11) 0.0356(9) -0.0044(8) 0.0133(8) -0.0014(8)
C11 0.0468(11) 0.0481(12) 0.0388(11) -0.0031(9) 0.0133(9) 0.0005(9)
C12 0.0567(13) 0.0687(16) 0.0455(13) 0.0120(12) 0.0117(10) 0.0023(11)
C13 0.0662(15) 0.0765(18) 0.0658(17) 0.0210(13) 0.0218(13) -0.0015(14)
C14 0.0749(16) 0.0716(17) 0.0633(16) 0.0052(13) 0.0347(14) -0.0081(13)
C15 0.0706(15) 0.0648(15) 0.0422(13) -0.0034(12) 0.0197(11) -0.0038(11)
C16 0.0515(11) 0.0521(13) 0.0403(11) -0.0001(10) 0.0114(9) 0.0014(9)
C17 0.0495(12) 0.0492(13) 0.0536(13) 0.0014(10) 0.0186(10) -0.0017(10)
C18 0.0737(16) 0.0581(14) 0.0631(15) -0.0070(12) 0.0313(13) 0.0040(12)
C8 0.0487(11) 0.0477(12) 0.0404(11) 0.0018(10) 0.0187(9) -0.0002(9)

loop_
_atom_type_symbol
_atom_type_description
_atom_type_scat_dispersion_real
_atom_type_scat_dispersion_imag
_atom_type_scat_source
C C 0.0033 0.0016 'International Tables Vol C Tables 4.2.6.8 and 6.1.1.4'
H H 0.0000 0.0000 'International Tables Vol C Tables 4.2.6.8 and 6.1.1.4'
N N 0.0061 0.0033 'International Tables Vol C Tables 4.2.6.8 and 6.1.1.4'
O O 0.0106 0.0060 'International Tables Vol C Tables 4.2.6.8 and 6.1.1.4'

loop_
_geom_angle_atom_site_label_1
_geom_angle_atom_site_label_2
_geom_angle_atom_site_label_3
_geom_angle
_geom_angle_publ_flag
C17 N1 N2 122.63(18) yes
C17 N1 C10 124.34(18) yes
N2 N1 C10 113.01(16) ?
N1 C10 C11 113.01(18) ?
N1 C10 C9 100.39(15) ?
C11 C10 C9 112.81(17) ?
N1 C10 H10A 110.1 ?
C11 C10 H10A 110.1 ?
C9 C10 H10A 110.1 ?
C2 C1 H1A 109.5 ?
C2 C1 H1B 109.5 ?
H1A C1 H1B 109.5 ?
C2 C1 H1C 109.5 ?
H1A C1 H1C 109.5 ?
H1B C1 H1C 109.5 ?
C7 C2 C3 117.2(2) ?
C7 C2 C1 122.1(2) ?
C3 C2 C1 120.7(2) ?
C4 C3 C2 121.7(2) ?
C4 C3 H3A 119.2 ?
C2 C3 H3A 119.2 ?
C3 C4 C5 121.0(2) ?
C3 C4 H4A 119.5 ?
C5 C4 H4A 119.5 ?
C6 C5 C4 117.4(2) ?
C6 C5 C8 120.85(19) ?
C4 C5 C8 121.8(2) ?
C7 C6 C5 120.7(2) ?
C7 C6 H6A 119.6 ?
C5 C6 H6A 119.6 ?
C2 C7 C6 122.0(2) ?
C2 C7 H7A 119.0 ?
C6 C7 H7A 119.0 ?
C8 C9 C10 102.25(17) ?
C8 C9 H9A 111.3 ?
C10 C9 H9A 111.3 ?
C8 C9 H9B 111.3 ?
C10 C9 H9B 111.3 ?
H9A C9 H9B 109.2 ?
C8 N2 N1 107.71(17) ?
C12 C11 C16 118.8(2) ?
C12 C11 C10 120.67(19) ?
C16 C11 C10 120.39(19) ?
C11 C12 C13 120.4(2) ?
C11 C12 H12A 119.8 ?
C13 C12 H12A 119.8 ?
C12 C13 C14 120.2(2) ?
C12 C13 H13A 119.9 ?
C14 C13 H13A 119.9 ?
C15 C14 C13 119.9(2) ?
C15 C14 H14A 120.0 ?
C13 C14 H14A 120.0 ?
C14 C15 C16 119.8(2) ?
C14 C15 H15A 120.1 ?
C16 C15 H15A 120.1 ?
C15 C16 C11 120.8(2) ?
C15 C16 H16A 119.6 ?
C11 C16 H16A 119.6 ?
O1 C17 N1 119.3(2) yes
O1 C17 C18 123.3(2) yes
N1 C17 C18 117.3(2) yes
C17 C18 H18A 109.5 ?
C17 C18 H18B 109.5 ?
H18A C18 H18B 109.5 ?
C17 C18 H18C 109.5 ?
H18A C18 H18C 109.5 ?
H18B C18 H18C 109.5 ?
N2 C8 C5 121.17(18) yes
N2 C8 C9 113.91(18) ?
C5 C8 C9 124.91(19) ?

loop_
_geom_bond_atom_site_label_1
_geom_bond_atom_site_label_2
_geom_bond_distance
_geom_bond_publ_flag
O1 C17 1.230(3) yes
N1 C17 1.359(3) yes
N1 N2 1.402(2) ?
N1 C10 1.490(3) ?
C10 C11 1.528(3) ?
C10 C9 1.548(3) ?
C10 H10A 0.9800 ?
C1 C2 1.517(3) ?
C1 H1A 0.9600 ?
C1 H1B 0.9600 ?
C1 H1C 0.9600 ?
C2 C7 1.382(3) ?
C2 C3 1.392(4) ?
C3 C4 1.379(3) ?
C3 H3A 0.9300 ?
C4 C5 1.403(3) ?
C4 H4A 0.9300 ?
C5 C6 1.392(3) ?
C5 C8 1.472(3) ?
C6 C7 1.390(3) ?
C6 H6A 0.9300 ?
C7 H7A 0.9300 ?
C9 C8 1.521(3) ?
C9 H9A 0.9700 ?
C9 H9B 0.9700 ?
N2 C8 1.290(3) ?
C11 C12 1.386(3) ?
C11 C16 1.401(3) ?
C12 C13 1.391(3) ?
C12 H12A 0.9300 ?
C13 C14 1.399(3) ?
C13 H13A 0.9300 ?
C14 C15 1.372(3) ?
C14 H14A 0.9300 ?
C15 C16 1.397(3) ?
C15 H15A 0.9300 ?
C16 H16A 0.9300 ?
C17 C18 1.509(3) ?
C18 H18A 0.9600 ?
C18 H18B 0.9600 ?
C18 H18C 0.9600 ?

loop_
_geom_torsion_atom_site_label_1
_geom_torsion_atom_site_label_2
_geom_torsion_atom_site_label_3
_geom_torsion_atom_site_label_4
_geom_torsion
_geom_torsion_publ_flag
C17 N1 C10 C11 76.4(3) yes
N2 N1 C10 C11 -105.1(2) yes
C17 N1 C10 C9 -163.2(2) ?
N2 N1 C10 C9 15.3(2) ?
C7 C2 C3 C4 1.6(4) ?
C1 C2 C3 C4 -176.4(2) ?
C2 C3 C4 C5 0.0(4) ?
C3 C4 C5 C6 -1.9(3) ?
C3 C4 C5 C8 178.0(2) ?
C4 C5 C6 C7 2.3(3) ?
C8 C5 C6 C7 -177.57(19) ?
C3 C2 C7 C6 -1.2(3) ?
C1 C2 C7 C6 176.8(2) ?
C5 C6 C7 C2 -0.8(3) ?
N1 C10 C9 C8 -15.19(19) ?
C11 C10 C9 C8 105.36(19) ?
C17 N1 N2 C8 170.19(19) ?
C10 N1 N2 C8 -8.4(2) ?
N1 C10 C11 C12 37.9(3) ?
C9 C10 C11 C12 -75.1(3) ?
N1 C10 C11 C16 -145.86(19) ?
C9 C10 C11 C16 101.1(2) ?
C16 C11 C12 C13 -0.6(3) ?
C10 C11 C12 C13 175.7(2) ?
C11 C12 C13 C14 0.6(4) ?
C12 C13 C14 C15 -0.7(4) ?
C13 C14 C15 C16 0.9(4) ?
C14 C15 C16 C11 -0.9(3) ?
C12 C11 C16 C15 0.7(3) ?
C10 C11 C16 C15 -175.6(2) ?
N2 N1 C17 O1 177.68(19) yes
C10 N1 C17 O1 -3.9(3) ?
N2 N1 C17 C18 -3.8(3) ?
C10 N1 C17 C18 174.6(2) ?
N1 N2 C8 C5 178.01(17) yes
N1 N2 C8 C9 -3.1(2) ?
C6 C5 C8 N2 164.1(2) ?
C4 C5 C8 N2 -15.8(3) ?
C6 C5 C8 C9 -14.6(3) ?
C4 C5 C8 C9 165.5(2) ?
C10 C9 C8 N2 12.5(2) ?
C10 C9 C8 C5 -168.74(18) ?
